data_2223287
loop_
_publ_author_name
'Li, Yu-Feng'
'Jian, Fang-Fang'

_publ_section_title
;Aquatris(1<i>H</i>-benzimidazole-\k<i>N</i>^3^)(dichloroacetato-\k<i>O</i>)copper(II)
 dichloroacetate dihydrate
;
_journal_coeditor_code BR2115
_journal_issue 10
_journal_name_full 'Acta Crystallographica Section E'
_journal_page_first m1249
_journal_paper_doi 10.1107/S1600536809038392
_journal_volume 65
_journal_year 2009
_chemical_formula_iupac '[Cu (C2 H Cl2 O2) (C7 H6 N2)3 (H2 O)] C2 H Cl2 O2 , 2H2 O'
_chemical_formula_moiety 'C23 H21 Cl2 Cu N6 O3 + , C2 H Cl2 O2 - , 2H2 O'
_chemical_formula_sum 'C25 H26 Cl4 Cu N6 O7'
_chemical_formula_weight 727.86
_chemical_name_systematic
;
Aquatris(1<i>H</i>-benzimidazole-\k<i>N</i>^3^)(dichloroacetato-
\k<i>O</i>)copper(II) dichloroacetate dihydrate
;
_space_group_IT_number 14
_symmetry_cell_setting monoclinic
_symmetry_space_group_name_Hall '-P 2yn'
_symmetry_space_group_name_H-M 'P 1 21/n 1'
_atom_sites_solution_hydrogens geom
_atom_sites_solution_primary direct
_atom_sites_solution_secondary difmap
_audit_creation_method SHELXL97
_cell_angle_alpha 90.00
_cell_angle_beta 93.945(3)
_cell_angle_gamma 90.00
_cell_formula_units_Z 4
_cell_length_a 9.6027(16)
_cell_length_b 8.6957(15)
_cell_length_c 37.799(6)
_cell_measurement_reflns_used 2360
_cell_measurement_temperature 293(2)
_cell_measurement_theta_max 28.16
_cell_measurement_theta_min 2.27
_cell_volume 3148.8(9)
_computing_cell_refinement 'SAINT (Bruker, 1997)'
_computing_data_collection 'SMART (Bruker, 1997)'
_computing_data_reduction 'SAINT (Bruker, 1997)'
_computing_molecular_graphics 'SHELXTL (Sheldrick, 2008)'
_computing_publication_material 'SHELXTL (Sheldrick, 2008)'
_computing_structure_refinement 'SHELXL97 (Sheldrick, 2008)'
_computing_structure_solution 'SHELXS97 (Sheldrick, 2008)'
_diffrn_ambient_temperature 293(2)
_diffrn_measured_fraction_theta_full 0.974
_diffrn_measured_fraction_theta_max 0.974
_diffrn_measurement_device_type 'Bruker SMART CCD area-detector'
_diffrn_measurement_method '\f and \w'
_diffrn_radiation_monochromator graphite
_diffrn_radiation_source 'fine-focus sealed tube'
_diffrn_radiation_type MoK\a
_diffrn_radiation_wavelength 0.71073
_diffrn_reflns_av_R_equivalents 0.0357
_diffrn_reflns_av_sigmaI/netI 0.0478
_diffrn_reflns_limit_h_max 10
_diffrn_reflns_limit_h_min -12
_diffrn_reflns_limit_k_max 11
_diffrn_reflns_limit_k_min -11
_diffrn_reflns_limit_l_max 50
_diffrn_reflns_limit_l_min -34
_diffrn_reflns_number 19614
_diffrn_reflns_theta_full 28.23
_diffrn_reflns_theta_max 28.23
_diffrn_reflns_theta_min 2.16
_exptl_absorpt_coefficient_mu 1.085
_exptl_absorpt_correction_type none
_exptl_crystal_colour blue
_exptl_crystal_density_diffrn 1.535
_exptl_crystal_density_method 'not measured'
_exptl_crystal_description block
_exptl_crystal_F_000 1484
_exptl_crystal_size_max 0.23
_exptl_crystal_size_mid 0.20
_exptl_crystal_size_min 0.18
_refine_diff_density_max 1.000
_refine_diff_density_min -0.590
_refine_ls_extinction_method none
_refine_ls_goodness_of_fit_ref 1.044
_refine_ls_hydrogen_treatment mixed
_refine_ls_matrix_type full
_refine_ls_number_parameters 488
_refine_ls_number_reflns 7576
_refine_ls_number_restraints 10
_refine_ls_restrained_S_all 1.044
_refine_ls_R_factor_all 0.0775
_refine_ls_R_factor_gt 0.0474
_refine_ls_shift/su_max 0.001
_refine_ls_shift/su_mean 0.000
_refine_ls_structure_factor_coef Fsqd
_refine_ls_weighting_details 'calc w = 1/[\s^2^(Fo^2^)+(0.0529P)^2^+1.2061P] where P=(Fo^2^+2Fc^2^)/3'
_refine_ls_weighting_scheme calc
_refine_ls_wR_factor_gt 0.1097
_refine_ls_wR_factor_ref 0.1217
_reflns_number_gt 5174
_reflns_number_total 7576
_reflns_threshold_expression I>2\s(I)
_cod_data_source_file br2115.cif
_cod_data_source_block I
_cod_original_sg_symbol_H-M 'P 21/n'
_cod_database_code 2223287
_cod_database_fobs_code 2223287

loop_
_symmetry_equiv_pos_as_xyz
'x, y, z'
'-x+1/2, y+1/2, -z+1/2'
'-x, -y, -z'
'x-1/2, -y-1/2, z-1/2'

loop_
_atom_site_type_symbol
_atom_site_label
_atom_site_fract_x
_atom_site_fract_y
_atom_site_fract_z
_atom_site_U_iso_or_equiv
_atom_site_adp_type
_atom_site_calc_flag
_atom_site_refinement_flags
_atom_site_occupancy
_atom_site_disorder_assembly
_atom_site_disorder_group
Cu Cu1 0.55853(3) 0.58911(4) 0.621230(8) 0.03147(11) Uani d . 1 . .
Cl Cl1A 0.8686(6) 0.1449(6) 0.63210(11) 0.0763(11) Uani d P 0.67(3) A 1
Cl Cl2A 0.9346(9) 0.2214(14) 0.56111(10) 0.087(2) Uani d P 0.67(3) A 1
Cl Cl1B 0.8843(14) 0.1269(15) 0.6237(7) 0.107(4) Uani d P 0.33(3) A 2
Cl Cl2B 0.9719(14) 0.298(3) 0.5610(2) 0.096(3) Uani d P 0.33(3) A 2
O O1 0.7499(2) 0.5103(2) 0.61458(6) 0.0418(5) Uani d . 1 . .
O O2 0.6514(2) 0.3248(2) 0.58070(6) 0.0461(5) Uani d . 1 . .
O O1W 0.6458(2) 0.7384(3) 0.66834(6) 0.0456(5) Uani d D 1 . .
H H1B 0.619(3) 0.741(4) 0.6881(6) 0.055 Uiso d D 1 . .
H H1C 0.729(2) 0.749(4) 0.6710(9) 0.055 Uiso d D 1 . .
N N1 0.3528(2) 0.6367(3) 0.62332(6) 0.0353(5) Uani d . 1 . .
N N2 0.1489(3) 0.6637(3) 0.64701(7) 0.0439(6) Uani d D 1 . .
H H2 0.096(3) 0.671(4) 0.6629(7) 0.044(9) Uiso d D 1 . .
N N3 0.5337(2) 0.4060(3) 0.65180(6) 0.0352(5) Uani d . 1 . .
N N4 0.5672(3) 0.2358(3) 0.69497(7) 0.0430(6) Uani d D 1 . .
H H4 0.603(3) 0.193(4) 0.7139(7) 0.066(12) Uiso d D 1 . .
N N5 0.5864(2) 0.7632(3) 0.58822(6) 0.0319(5) Uani d . 1 . .
N N6 0.6065(3) 1.0057(3) 0.57153(7) 0.0407(6) Uani d D 1 . .
H H6 0.619(4) 1.100(2) 0.5752(9) 0.058(11) Uiso d D 1 . .
C C1 0.2615(3) 0.6892(4) 0.55998(9) 0.0503(8) Uani d . 1 . .
H H1A 0.353(4) 0.666(4) 0.5496(9) 0.060 Uiso d . 1 . .
C C2 0.1406(4) 0.7264(6) 0.53993(11) 0.0736(13) Uani d . 1 . .
H H2A 0.145(4) 0.736(5) 0.5136(11) 0.088 Uiso d . 1 . .
C C3 0.0141(4) 0.7475(6) 0.55558(13) 0.0830(14) Uani d D 1 . .
H H3A -0.060(3) 0.783(5) 0.5426(10) 0.100 Uiso d D 1 . .
C C4 0.0025(4) 0.7312(5) 0.59114(12) 0.0609(10) Uani d . 1 . .
H H4A -0.085(4) 0.737(4) 0.6013(10) 0.073 Uiso d . 1 . .
C C5 0.1233(3) 0.6914(3) 0.61125(9) 0.0409(7) Uani d . 1 . .
C C6 0.2516(3) 0.6730(3) 0.59624(8) 0.0364(6) Uani d . 1 . .
C C7 0.2861(3) 0.6327(4) 0.65275(9) 0.0430(7) Uani d . 1 . .
H H6A 0.330(3) 0.608(4) 0.6749(9) 0.052 Uiso d . 1 . .
C C8 0.3385(3) 0.2603(4) 0.61785(8) 0.0408(7) Uani d . 1 . .
H H8A 0.323(3) 0.327(4) 0.6009(9) 0.049 Uiso d . 1 . .
C C9 0.2590(3) 0.1300(4) 0.61945(10) 0.0486(8) Uani d . 1 . .
H H9A 0.188(4) 0.110(4) 0.6006(9) 0.058 Uiso d . 1 . .
C C10 0.2782(4) 0.0263(4) 0.64766(10) 0.0515(9) Uani d . 1 . .
H H10A 0.219(4) -0.060(4) 0.6483(9) 0.062 Uiso d . 1 . .
C C11 0.3790(4) 0.0449(4) 0.67445(9) 0.0459(8) Uani d . 1 . .
H H11A 0.397(3) -0.027(4) 0.6935(9) 0.055 Uiso d . 1 . .
C C12 0.4602(3) 0.1785(3) 0.67299(7) 0.0347(6) Uani d . 1 . .
C C13 0.4394(3) 0.2852(3) 0.64544(7) 0.0330(6) Uani d . 1 . .
C C14 0.6067(3) 0.3692(4) 0.68129(8) 0.0413(7) Uani d . 1 . .
H H14A 0.685(3) 0.428(4) 0.6910(8) 0.050 Uiso d . 1 . .
C C15 0.6404(4) 0.6474(4) 0.52901(8) 0.0463(8) Uani d . 1 . .
H H15A 0.634(3) 0.546(4) 0.5351(9) 0.056 Uiso d . 1 . .
C C16 0.6743(4) 0.6869(5) 0.49547(9) 0.0633(10) Uani d . 1 . .
H H16A 0.690(4) 0.609(5) 0.4791(11) 0.076 Uiso d . 1 . .
C C17 0.6901(4) 0.8402(5) 0.48565(9) 0.0620(10) Uani d . 1 . .
H H17A 0.717(4) 0.858(4) 0.4628(10) 0.074 Uiso d . 1 . .
C C18 0.6700(4) 0.9586(5) 0.50846(9) 0.0509(9) Uani d . 1 . .
H H18A 0.683(4) 1.060(4) 0.5054(9) 0.061 Uiso d . 1 . .
C C19 0.6356(3) 0.9184(3) 0.54269(7) 0.0361(6) Uani d . 1 . .
C C20 0.6221(3) 0.7658(3) 0.55289(7) 0.0310(6) Uani d . 1 . .
C C21 0.5786(3) 0.9084(4) 0.59758(8) 0.0376(6) Uani d . 1 . .
H H21A 0.559(3) 0.941(4) 0.6204(8) 0.045 Uiso d . 1 . .
C C22 0.7507(3) 0.3848(3) 0.59806(8) 0.0397(7) Uani d . 1 A .
C C23 0.8912(4) 0.3007(4) 0.60214(9) 0.0517(8) Uani d . 1 . .
H H23 0.963(4) 0.356(4) 0.6143(9) 0.062 Uiso d . 1 . .
Cl Cl3 1.08746(13) 0.35382(14) 0.69629(3) 0.0815(3) Uani d . 1 . .
Cl Cl4 1.26119(11) 0.22307(19) 0.75391(3) 0.0951(4) Uani d . 1 . .
O O3 0.9457(3) 0.2538(3) 0.76400(7) 0.0684(8) Uani d . 1 . .
O O4 0.9295(3) 0.0293(3) 0.73571(7) 0.0609(7) Uani d . 1 . .
C C24 0.9847(3) 0.1547(4) 0.74289(8) 0.0446(7) Uani d . 1 . .
C C25 1.1158(3) 0.1918(4) 0.72357(9) 0.0481(8) Uani d . 1 . .
H H25 1.136(4) 0.111(4) 0.7106(9) 0.058 Uiso d . 1 . .
O O2W 0.9420(3) 0.7505(3) 0.69464(6) 0.0511(6) Uani d D 1 . .
H H2B 0.924(4) 0.685(3) 0.7097(8) 0.061 Uiso d D 1 . .
H H2C 0.946(4) 0.830(3) 0.7056(9) 0.061 Uiso d D 1 . .
O O3W 0.8433(2) 0.5492(3) 0.74611(6) 0.0478(5) Uani d D 1 . .
H H3B 0.878(4) 0.467(3) 0.7505(10) 0.057 Uiso d D 1 . .
H H3C 0.762(2) 0.530(4) 0.7494(10) 0.057 Uiso d D 1 . .

loop_
_atom_site_aniso_label
_atom_site_aniso_U_11
_atom_site_aniso_U_22
_atom_site_aniso_U_33
_atom_site_aniso_U_12
_atom_site_aniso_U_13
_atom_site_aniso_U_23
Cu1 0.03492(19) 0.02875(19) 0.03115(18) -0.00259(14) 0.00518(13) 0.00311(14)
Cl1A 0.085(2) 0.070(2) 0.071(3) 0.0185(14) -0.0159(12) 0.0213(11)
Cl2A 0.073(2) 0.126(4) 0.0618(12) 0.044(2) 0.0070(12) -0.0200(18)
Cl1B 0.057(4) 0.039(3) 0.217(10) -0.003(3) -0.046(5) 0.023(5)
Cl2B 0.078(4) 0.136(9) 0.075(3) 0.024(5) 0.022(3) -0.024(4)
O1 0.0390(11) 0.0322(11) 0.0552(13) -0.0025(9) 0.0103(9) -0.0024(10)
O2 0.0464(12) 0.0340(12) 0.0569(13) 0.0046(10) -0.0030(11) -0.0003(10)
O1W 0.0436(12) 0.0581(14) 0.0352(11) -0.0098(11) 0.0024(10) -0.0060(11)
N1 0.0392(13) 0.0310(13) 0.0363(13) -0.0004(10) 0.0078(10) 0.0054(10)
N2 0.0443(15) 0.0372(15) 0.0529(17) -0.0025(12) 0.0223(13) 0.0032(13)
N3 0.0381(13) 0.0335(13) 0.0338(12) -0.0063(11) -0.0001(10) 0.0037(10)
N4 0.0485(15) 0.0453(16) 0.0346(14) 0.0015(12) -0.0015(12) 0.0098(12)
N5 0.0365(12) 0.0289(13) 0.0308(12) -0.0034(10) 0.0065(10) 0.0005(10)
N6 0.0528(16) 0.0266(14) 0.0429(14) -0.0026(12) 0.0058(12) 0.0014(12)
C1 0.0384(17) 0.069(2) 0.0433(18) -0.0134(17) 0.0011(14) 0.0042(17)
C2 0.048(2) 0.117(4) 0.054(2) -0.020(2) -0.0085(18) 0.020(2)
C3 0.043(2) 0.117(4) 0.086(3) -0.012(2) -0.017(2) 0.027(3)
C4 0.0322(18) 0.064(2) 0.087(3) -0.0074(16) 0.0059(18) 0.013(2)
C5 0.0346(16) 0.0293(16) 0.060(2) -0.0075(13) 0.0093(14) 0.0026(14)
C6 0.0340(15) 0.0343(16) 0.0415(16) -0.0073(12) 0.0054(12) 0.0032(13)
C7 0.0467(18) 0.0417(18) 0.0420(17) -0.0009(14) 0.0138(14) 0.0073(14)
C8 0.0416(17) 0.0400(18) 0.0405(17) -0.0003(14) 0.0002(14) -0.0006(14)
C9 0.0414(18) 0.048(2) 0.057(2) -0.0067(15) 0.0028(15) -0.0142(16)
C10 0.052(2) 0.0336(18) 0.072(2) -0.0095(15) 0.0215(18) -0.0107(17)
C11 0.058(2) 0.0296(16) 0.053(2) 0.0030(15) 0.0230(17) 0.0041(14)
C12 0.0381(15) 0.0333(16) 0.0334(15) 0.0015(12) 0.0087(12) 0.0015(12)
C13 0.0348(15) 0.0303(15) 0.0345(15) -0.0005(12) 0.0050(12) 0.0019(12)
C14 0.0432(17) 0.0438(19) 0.0360(16) -0.0045(14) -0.0034(13) 0.0069(13)
C15 0.059(2) 0.0405(18) 0.0392(17) 0.0015(16) 0.0032(15) -0.0056(15)
C16 0.084(3) 0.071(3) 0.0350(18) 0.008(2) 0.0089(18) -0.0110(18)
C17 0.076(3) 0.082(3) 0.0288(17) 0.002(2) 0.0124(17) 0.0102(18)
C18 0.057(2) 0.053(2) 0.0421(18) -0.0073(17) 0.0058(16) 0.0177(17)
C19 0.0340(14) 0.0395(17) 0.0348(15) -0.0016(13) 0.0032(12) 0.0042(13)
C20 0.0293(13) 0.0349(16) 0.0290(13) 0.0001(11) 0.0026(11) 0.0011(11)
C21 0.0438(16) 0.0368(16) 0.0331(15) 0.0012(13) 0.0092(13) 0.0016(13)
C22 0.0435(17) 0.0339(18) 0.0427(17) 0.0025(13) 0.0090(14) 0.0057(13)
C23 0.0475(19) 0.052(2) 0.055(2) 0.0138(16) -0.0009(16) -0.0027(17)
Cl3 0.1008(8) 0.0806(7) 0.0658(6) -0.0078(6) 0.0254(6) 0.0240(6)
Cl4 0.0566(6) 0.1605(13) 0.0683(7) 0.0004(7) 0.0034(5) -0.0003(7)
O3 0.0913(19) 0.0503(15) 0.0697(16) -0.0018(13) 0.0500(15) -0.0059(13)
O4 0.0587(15) 0.0485(15) 0.0781(17) -0.0107(12) 0.0229(13) -0.0105(13)
C24 0.0498(18) 0.0414(19) 0.0445(18) 0.0068(15) 0.0166(15) 0.0040(15)
C25 0.0519(19) 0.049(2) 0.0458(18) -0.0027(16) 0.0185(15) -0.0044(15)
O2W 0.0505(13) 0.0561(16) 0.0482(14) -0.0009(12) 0.0135(11) -0.0052(11)
O3W 0.0425(13) 0.0501(14) 0.0508(13) 0.0010(11) 0.0027(11) -0.0071(11)

loop_
_atom_type_symbol
_atom_type_description
_atom_type_scat_dispersion_real
_atom_type_scat_dispersion_imag
_atom_type_scat_source
C C 0.0033 0.0016 'International Tables Vol C Tables 4.2.6.8 and 6.1.1.4'
H H 0.0000 0.0000 'International Tables Vol C Tables 4.2.6.8 and 6.1.1.4'
N N 0.0061 0.0033 'International Tables Vol C Tables 4.2.6.8 and 6.1.1.4'
O O 0.0106 0.0060 'International Tables Vol C Tables 4.2.6.8 and 6.1.1.4'
Cl Cl 0.1484 0.1585 'International Tables Vol C Tables 4.2.6.8 and 6.1.1.4'
Cu Cu 0.3201 1.2651 'International Tables Vol C Tables 4.2.6.8 and 6.1.1.4'

loop_
_geom_angle_atom_site_label_1
_geom_angle_atom_site_label_2
_geom_angle_atom_site_label_3
_geom_angle_site_symmetry_1
_geom_angle_site_symmetry_3
_geom_angle
_geom_angle_publ_flag
N3 Cu1 N5 . . 176.38(9) ?
N3 Cu1 O1 . . 86.92(9) ?
N5 Cu1 O1 . . 91.01(9) ?
N3 Cu1 N1 . . 89.13(9) ?
N5 Cu1 N1 . . 92.43(9) ?
O1 Cu1 N1 . . 170.17(9) ?
N3 Cu1 O1W . . 93.07(9) ?
N5 Cu1 O1W . . 89.91(9) ?
O1 Cu1 O1W . . 90.11(9) ?
N1 Cu1 O1W . . 99.09(9) ?
C22 O1 Cu1 . . 113.46(19) ?
Cu1 O1W H1B . . 127(3) ?
Cu1 O1W H1C . . 118(3) ?
H1B O1W H1C . . 105(4) ?
C7 N1 C6 . . 105.6(2) ?
C7 N1 Cu1 . . 123.9(2) ?
C6 N1 Cu1 . . 130.43(18) ?
C7 N2 C5 . . 107.4(3) ?
C7 N2 H2 . . 123(2) ?
C5 N2 H2 . . 129(2) ?
C14 N3 C13 . . 105.3(2) ?
C14 N3 Cu1 . . 127.5(2) ?
C13 N3 Cu1 . . 127.11(19) ?
C14 N4 C12 . . 107.6(3) ?
C14 N4 H4 . . 127(3) ?
C12 N4 H4 . . 126(3) ?
C21 N5 C20 . . 105.3(2) ?
C21 N5 Cu1 . . 123.29(19) ?
C20 N5 Cu1 . . 131.40(18) ?
C21 N6 C19 . . 107.3(3) ?
C21 N6 H6 . . 122(2) ?
C19 N6 H6 . . 129(2) ?
C2 C1 C6 . . 117.0(3) ?
C2 C1 H1A . . 123.8(19) ?
C6 C1 H1A . . 119.0(19) ?
C1 C2 C3 . . 121.4(4) ?
C1 C2 H2A . . 118(2) ?
C3 C2 H2A . . 120(2) ?
C4 C3 C2 . . 122.3(4) ?
C4 C3 H3A . . 117(3) ?
C2 C3 H3A . . 120(3) ?
C3 C4 C5 . . 116.4(3) ?
C3 C4 H4A . . 122(2) ?
C5 C4 H4A . . 121(2) ?
N2 C5 C4 . . 131.9(3) ?
N2 C5 C6 . . 105.9(3) ?
C4 C5 C6 . . 122.2(3) ?
C1 C6 N1 . . 130.9(3) ?
C1 C6 C5 . . 120.7(3) ?
N1 C6 C5 . . 108.4(2) ?
N1 C7 N2 . . 112.6(3) ?
N1 C7 H6A . . 123(2) ?
N2 C7 H6A . . 124(2) ?
C9 C8 C13 . . 117.2(3) ?
C9 C8 H8A . . 121(2) ?
C13 C8 H8A . . 122(2) ?
C8 C9 C10 . . 121.5(3) ?
C8 C9 H9A . . 119(2) ?
C10 C9 H9A . . 120(2) ?
C11 C10 C9 . . 122.7(3) ?
C11 C10 H10A . . 118(2) ?
C9 C10 H10A . . 119(2) ?
C10 C11 C12 . . 116.0(3) ?
C10 C11 H11A . . 124(2) ?
C12 C11 H11A . . 120(2) ?
N4 C12 C13 . . 105.8(2) ?
N4 C12 C11 . . 132.3(3) ?
C13 C12 C11 . . 121.8(3) ?
C8 C13 N3 . . 131.0(3) ?
C8 C13 C12 . . 120.8(3) ?
N3 C13 C12 . . 108.2(2) ?
N3 C14 N4 . . 113.0(3) ?
N3 C14 H14A . . 123(2) ?
N4 C14 H14A . . 123.4(19) ?
C16 C15 C20 . . 117.6(3) ?
C16 C15 H15A . . 120(2) ?
C20 C15 H15A . . 122(2) ?
C15 C16 C17 . . 121.4(4) ?
C15 C16 H16A . . 119(2) ?
C17 C16 H16A . . 119(2) ?
C18 C17 C16 . . 122.0(3) ?
C18 C17 H17A . . 121(3) ?
C16 C17 H17A . . 117(2) ?
C17 C18 C19 . . 116.6(3) ?
C17 C18 H18A . . 129(2) ?
C19 C18 H18A . . 114(2) ?
N6 C19 C20 . . 106.2(2) ?
N6 C19 C18 . . 132.0(3) ?
C20 C19 C18 . . 121.8(3) ?
C15 C20 C19 . . 120.6(3) ?
C15 C20 N5 . . 131.1(3) ?
C19 C20 N5 . . 108.2(2) ?
N5 C21 N6 . . 113.0(3) ?
N5 C21 H21A . . 124(2) ?
N6 C21 H21A . . 123(2) ?
O2 C22 O1 . . 126.9(3) ?
O2 C22 C23 . . 119.6(3) ?
O1 C22 C23 . . 113.5(3) ?
C22 C23 Cl1B . . 113.9(7) ?
C22 C23 Cl2A . . 110.8(3) ?
Cl1B C23 Cl2A . . 95.2(7) ?
C22 C23 Cl2B . . 110.6(4) ?
Cl1B C23 Cl2B . . 115.6(5) ?
Cl2A C23 Cl2B . . 24.5(5) ?
C22 C23 Cl1A . . 106.3(3) ?
Cl1B C23 Cl1A . . 12.7(10) ?
Cl2A C23 Cl1A . . 107.8(4) ?
Cl2B C23 Cl1A . . 128.3(8) ?
C22 C23 H23 . . 115(2) ?
Cl1B C23 H23 . . 106(2) ?
Cl2A C23 H23 . . 115(2) ?
Cl2B C23 H23 . . 95(2) ?
Cl1A C23 H23 . . 101(2) ?
O4 C24 O3 . . 127.3(3) ?
O4 C24 C25 . . 115.8(3) ?
O3 C24 C25 . . 116.9(3) ?
C24 C25 Cl3 . . 110.5(2) ?
C24 C25 Cl4 . . 111.2(2) ?
Cl3 C25 Cl4 . . 109.9(2) ?
C24 C25 H25 . . 108(2) ?
Cl3 C25 H25 . . 110(2) ?
Cl4 C25 H25 . . 107(2) ?
H2B O2W H2C . . 104(4) ?
H3B O3W H3C . . 100(4) ?

loop_
_geom_bond_atom_site_label_1
_geom_bond_atom_site_label_2
_geom_bond_site_symmetry_2
_geom_bond_distance
_geom_bond_publ_flag
Cu1 N3 . 1.991(2) ?
Cu1 N5 . 1.992(2) ?
Cu1 O1 . 1.993(2) ?
Cu1 N1 . 2.025(2) ?
Cu1 O1W . 2.314(2) ?
Cl1A C23 . 1.789(6) ?
Cl2A C23 . 1.773(5) ?
Cl1B C23 . 1.720(11) ?
Cl2B C23 . 1.784(9) ?
O1 C22 . 1.257(3) ?
O2 C22 . 1.235(4) ?
O1W H1B . 0.808(18) ?
O1W H1C . 0.803(18) ?
N1 C7 . 1.322(4) ?
N1 C6 . 1.398(4) ?
N2 C7 . 1.347(4) ?
N2 C5 . 1.378(4) ?
N2 H2 . 0.820(17) ?
N3 C14 . 1.315(4) ?
N3 C13 . 1.397(4) ?
N4 C14 . 1.336(4) ?
N4 C12 . 1.370(4) ?
N4 H4 . 0.856(18) ?
N5 C21 . 1.315(4) ?
N5 C20 . 1.401(3) ?
N6 C21 . 1.339(4) ?
N6 C19 . 1.373(4) ?
N6 H6 . 0.835(18) ?
C1 C2 . 1.380(5) ?
C1 C6 . 1.388(4) ?
C1 H1A . 1.01(3) ?
C2 C3 . 1.400(6) ?
C2 H2A . 1.00(4) ?
C3 C4 . 1.364(6) ?
C3 H3A . 0.891(19) ?
C4 C5 . 1.387(5) ?
C4 H4A . 0.95(4) ?
C5 C6 . 1.400(4) ?
C7 H6A . 0.94(3) ?
C8 C9 . 1.370(4) ?
C8 C13 . 1.391(4) ?
C8 H8A . 0.87(3) ?
C9 C10 . 1.399(5) ?
C9 H9A . 0.97(4) ?
C10 C11 . 1.361(5) ?
C10 H10A . 0.94(4) ?
C11 C12 . 1.403(4) ?
C11 H11A . 0.96(3) ?
C12 C13 . 1.399(4) ?
C14 H14A . 0.96(3) ?
C15 C16 . 1.374(5) ?
C15 C20 . 1.388(4) ?
C15 H15A . 0.91(3) ?
C16 C17 . 1.395(6) ?
C16 H16A . 0.94(4) ?
C17 C18 . 1.365(6) ?
C17 H17A . 0.93(4) ?
C18 C19 . 1.401(4) ?
C18 H18A . 0.90(4) ?
C19 C20 . 1.391(4) ?
C21 H21A . 0.94(3) ?
C22 C23 . 1.533(4) ?
C23 H23 . 0.93(4) ?
Cl3 C25 . 1.756(4) ?
Cl4 C25 . 1.766(4) ?
O3 C24 . 1.249(4) ?
O4 C24 . 1.235(4) ?
C24 C25 . 1.532(4) ?
C25 H25 . 0.88(3) ?
O2W H2B . 0.835(18) ?
O2W H2C . 0.809(18) ?
O3W H3B . 0.802(18) ?
O3W H3C . 0.814(18) ?

loop_
_geom_hbond_atom_site_label_D
_geom_hbond_atom_site_label_H
_geom_hbond_atom_site_label_A
_geom_hbond_site_symmetry_A
_geom_hbond_distance_DH
_geom_hbond_distance_HA
_geom_hbond_distance_DA
_geom_hbond_angle_DHA
O1W H1B O3 2_656 0.808(18) 1.955(18) 2.763(3) 178(4)
O1W H1C O2W . 0.802(18) 2.18(2) 2.949(3) 162(3)
N2 H2 O2W 1_455 0.820(17) 2.08(2) 2.873(3) 162(3)
N4 H4 O3W 2_646 0.856(18) 2.00(2) 2.842(3) 166(4)
N6 H6 O2 1_565 0.836(18) 1.991(19) 2.826(3) 176(3)
O2W H2B O3W . 0.835(18) 2.01(2) 2.832(3) 168(4)
O2W H2C O4 1_565 0.810(18) 2.080(19) 2.886(3) 172(4)
O3W H3B O3 . 0.831(17) 2.01(2) 2.813(4) 164(3)
O3W H3C O4 2_656 0.841(17) 1.925(18) 2.757(3) 170(4)
C15 H15A O2 . 0.91(3) 2.58(3) 3.416(4) 152(3)
